data_8100440
loop_
_publ_author_name
'Arslan, Hakan'
'VanDerveer, Donald'
'Emen, Fatih'
'K\"ulc\"u, Nevzat'

_publ_section_title
;
Crystal structure of cis-bis(N,N-dimethyl-N'-4-chlorobenzoylthioureato)
palladium(II), Pd(C~10~H~10~ClN~2~OS)~2~
;
_journal_issue 4
_journal_name_full 'Zeitschrift f\"ur Kristallographie - New Crystal Structures'
_journal_page_first 479
_journal_page_last 480
_journal_volume 218
_journal_year 2003
_chemical_formula_moiety 'C20 H20 Cl2 N4 O2 Pd S2'
_chemical_formula_structural 'Pd(C10 H10 Cl N2 O S)2'
_chemical_formula_sum 'C20 H20 Cl2 N4 O2 Pd S2'
_chemical_formula_weight 589.82
_space_group_IT_number 14
_symmetry_cell_setting monoclinic
_symmetry_space_group_name_Hall '-P 2ybc'
_symmetry_space_group_name_H-M 'P 1 21/c 1'
_cell_angle_alpha 90.00
_cell_angle_beta 97.170(6)
_cell_angle_gamma 90.00
_cell_formula_units_Z 4
_cell_length_a 12.323(4)
_cell_length_b 8.629(3)
_cell_length_c 21.212(7)
_cell_measurement_temperature 193(2)
_cell_volume 2238.0(13)
_diffrn_ambient_temperature 193(2)
_exptl_crystal_density_diffrn 1.751
_cod_original_sg_symbol_H-M 'P 21/c'
_cod_original_formula_sum 'C20 H20 Cl2 N4 O2 Pd1 S2'
_cod_database_code 8100440

loop_
_symmetry_equiv_pos_as_xyz
'x, y, z'
'-x, y+1/2, -z+1/2'
'-x, -y, -z'
'x, -y-1/2, z-1/2'

loop_
_atom_site_label
_atom_site_type_symbol
_atom_site_fract_x
_atom_site_fract_y
_atom_site_fract_z
_atom_site_U_iso_or_equiv
_atom_site_adp_type
_atom_site_occupancy
_atom_site_symmetry_multiplicity
_atom_site_Wyckoff_symbol
_atom_site_calc_flag
_atom_site_refinement_flags
_atom_site_disorder_assembly
_atom_site_disorder_group
Pd1 Pd 0.21837(2) -0.31933(3) -0.559322(13) 0.02144(16) Uani 1 4 e d . . .
S1 S 0.21450(8) -0.54629(11) -0.61080(5) 0.0262(2) Uani 1 4 e d . . .
Cl2 Cl 0.18157(9) 0.48135(12) -0.31719(5) 0.0357(3) Uani 1 4 e d . . .
S2 S 0.12227(8) -0.22445(12) -0.64767(5) 0.0278(2) Uani 1 4 e d . . .
Cl1 Cl 0.64213(9) -0.59784(13) -0.22207(5) 0.0371(3) Uani 1 4 e d . . .
O1 O 0.3144(2) -0.3991(3) -0.48166(13) 0.0280(6) Uani 1 4 e d . . .
O2 O 0.2150(2) -0.1172(3) -0.51040(13) 0.0319(7) Uani 1 4 e d . . .
N1 N 0.3762(3) -0.6404(4) -0.51489(15) 0.0221(7) Uani 1 4 e d . . .
N3 N 0.0810(3) 0.0300(4) -0.57301(15) 0.0231(7) Uani 1 4 e d . . .
N4 N -0.0186(3) 0.0040(4) -0.66859(15) 0.0251(7) Uani 1 4 e d . . .
N2 N 0.3447(3) -0.7867(4) -0.60343(16) 0.0289(8) Uani 1 4 e d . . .
C1 C 0.4357(3) -0.5437(4) -0.41174(18) 0.0211(7) Uani 1 4 e d . . .
C2 C 0.4316(3) -0.4341(4) -0.36430(19) 0.0263(8) Uani 1 4 e d . . .
H2 H 0.3852 -0.3451 -0.3723 0.032 Uiso 1 4 e calc R . .
C3 C 0.4934(3) -0.4510(5) -0.30559(19) 0.0290(9) Uani 1 4 e d . . .
H3 H 0.4900 -0.3751 -0.2728 0.035 Uiso 1 4 e calc R . .
C4 C 0.5598(3) -0.5787(5) -0.29516(18) 0.0257(8) Uani 1 4 e d . . .
C5 C 0.5662(3) -0.6908(4) -0.3418(2) 0.0262(9) Uani 1 4 e d . . .
H5 H 0.6134 -0.7789 -0.3336 0.031 Uiso 1 4 e calc R . .
C6 C 0.5044(3) -0.6735(4) -0.3991(2) 0.0240(8) Uani 1 4 e d . . .
H6 H 0.5077 -0.7507 -0.4314 0.029 Uiso 1 4 e calc R . .
C7 C 0.3683(3) -0.5246(4) -0.47492(17) 0.0209(7) Uani 1 4 e d . . .
C8 C 0.3192(3) -0.6586(4) -0.57234(19) 0.0240(8) Uani 1 4 e d . . .
C9 C 0.4286(4) -0.8937(5) -0.5740(2) 0.0401(11) Uani 1 4 e d . . .
H9A H 0.4899 -0.8357 -0.5540 0.060 Uiso 1 4 e calc R . .
H9B H 0.4521 -0.9601 -0.6060 0.060 Uiso 1 4 e calc R . .
H9C H 0.3988 -0.9555 -0.5427 0.060 Uiso 1 4 e calc R . .
C10 C 0.2927(4) -0.8264(5) -0.6670(2) 0.0355(11) Uani 1 4 e d . . .
H10A H 0.2175 -0.8528 -0.6652 0.053 Uiso 1 4 e calc R . .
H10B H 0.3298 -0.9132 -0.6829 0.053 Uiso 1 4 e calc R . .
H10C H 0.2967 -0.7393 -0.6948 0.053 Uiso 1 4 e calc R . .
C11 C 0.1633(3) 0.1223(4) -0.47270(18) 0.0231(8) Uani 1 4 e d . . .
C12 C 0.0941(3) 0.2539(5) -0.4790(2) 0.0289(9) Uani 1 4 e d . . .
H12 H 0.0427 0.2666 -0.5166 0.035 Uiso 1 4 e calc R . .
C13 C 0.1001(3) 0.3638(5) -0.4315(2) 0.0295(9) Uani 1 4 e d . . .
H13 H 0.0524 0.4522 -0.4355 0.035 Uiso 1 4 e calc R . .
C14 C 0.1760(3) 0.3452(4) -0.3780(2) 0.0242(8) Uani 1 4 e d . . .
C15 C 0.2459(3) 0.2190(5) -0.37105(19) 0.0267(8) Uani 1 4 e d . . .
H15 H 0.2985 0.2083 -0.3339 0.032 Uiso 1 4 e calc R . .
C16 C 0.2385(3) 0.1079(4) -0.41895(18) 0.0247(8) Uani 1 4 e d . . .
H16 H 0.2864 0.0198 -0.4146 0.030 Uiso 1 4 e calc R . .
C17 C 0.1539(3) 0.0002(4) -0.52298(18) 0.0224(8) Uani 1 4 e d . . .
C18 C 0.0594(3) -0.0551(4) -0.62581(17) 0.0208(7) Uani 1 4 e d . . .
C19 C -0.0579(3) -0.0732(5) -0.72842(19) 0.0301(9) Uani 1 4 e d . . .
H19A H -0.0122 -0.0452 -0.7601 0.045 Uiso 1 4 e calc R . .
H19B H -0.1318 -0.0417 -0.7422 0.045 Uiso 1 4 e calc R . .
H19C H -0.0555 -0.1834 -0.7223 0.045 Uiso 1 4 e calc R . .
C20 C -0.0655(3) 0.1565(5) -0.6580(2) 0.0293(9) Uani 1 4 e d . . .
H20A H -0.1119 0.1489 -0.6249 0.044 Uiso 1 4 e calc R . .
H20B H -0.1078 0.1914 -0.6964 0.044 Uiso 1 4 e calc R . .
H20C H -0.0077 0.2290 -0.6456 0.044 Uiso 1 4 e calc R . .

loop_
_atom_site_aniso_label
_atom_site_aniso_U_11
_atom_site_aniso_U_22
_atom_site_aniso_U_33
_atom_site_aniso_U_23
_atom_site_aniso_U_13
_atom_site_aniso_U_12
Pd1 0.0223(2) 0.0200(2) 0.0207(2) 0.00089(10) -0.00262(15) 0.00325(10)
S1 0.0290(5) 0.0227(5) 0.0240(5) -0.0013(4) -0.0081(4) 0.0025(4)
Cl2 0.0404(6) 0.0320(5) 0.0347(6) -0.0103(4) 0.0040(5) 0.0051(4)
S2 0.0315(5) 0.0283(5) 0.0219(5) -0.0005(4) -0.0035(4) 0.0091(4)
Cl1 0.0399(6) 0.0380(6) 0.0282(6) 0.0047(4) -0.0156(4) -0.0059(4)
O1 0.0333(15) 0.0221(14) 0.0252(14) -0.0022(11) -0.0091(12) 0.0086(11)
O2 0.0369(16) 0.0270(15) 0.0281(15) -0.0057(12) -0.0105(12) 0.0085(12)
N1 0.0242(16) 0.0213(15) 0.0201(16) 0.0020(13) -0.0005(13) 0.0025(13)
N3 0.0214(15) 0.0225(15) 0.0243(17) 0.0014(13) -0.0012(13) -0.0004(12)
N4 0.0239(16) 0.0257(16) 0.0240(17) 0.0007(13) -0.0031(13) 0.0025(13)
N2 0.0364(19) 0.0256(16) 0.0227(18) -0.0040(14) -0.0042(15) 0.0055(15)
C1 0.0171(17) 0.0219(18) 0.0241(19) 0.0043(15) 0.0017(14) -0.0021(14)
C2 0.029(2) 0.0224(18) 0.026(2) 0.0032(15) -0.0015(16) 0.0023(15)
C3 0.034(2) 0.028(2) 0.024(2) -0.0014(16) 0.0009(17) 0.0003(17)
C4 0.0241(19) 0.031(2) 0.0194(19) 0.0032(15) -0.0070(15) -0.0081(16)
C5 0.027(2) 0.025(2) 0.027(2) 0.0046(15) 0.0003(17) 0.0031(14)
C6 0.023(2) 0.023(2) 0.025(2) -0.0026(14) -0.0002(16) 0.0005(14)
C7 0.0203(18) 0.0210(18) 0.0207(18) 0.0023(14) 0.0004(14) 0.0001(14)
C8 0.027(2) 0.0218(18) 0.024(2) 0.0027(15) 0.0038(16) -0.0023(15)
C9 0.057(3) 0.029(2) 0.034(2) -0.0038(18) 0.002(2) 0.015(2)
C10 0.047(3) 0.029(2) 0.028(2) -0.0083(16) -0.006(2) 0.0013(18)
C11 0.0237(19) 0.0221(19) 0.0232(19) 0.0046(15) 0.0023(15) 0.0000(15)
C12 0.029(2) 0.027(2) 0.030(2) 0.0041(17) 0.0013(17) 0.0034(17)
C13 0.030(2) 0.0260(19) 0.032(2) 0.0013(18) 0.0041(18) 0.0072(17)
C14 0.025(2) 0.0224(18) 0.026(2) -0.0019(16) 0.0070(16) -0.0039(15)
C15 0.025(2) 0.0293(19) 0.025(2) 0.0027(17) -0.0008(16) 0.0024(17)
C16 0.0259(19) 0.0219(19) 0.026(2) 0.0033(15) 0.0008(16) 0.0030(15)
C17 0.0231(18) 0.0206(18) 0.0239(19) -0.0010(15) 0.0045(15) -0.0025(15)
C18 0.0189(17) 0.0216(17) 0.0212(19) 0.0075(14) 0.0001(14) 0.0008(14)
C19 0.027(2) 0.037(2) 0.024(2) 0.0005(17) -0.0036(16) 0.0003(17)
C20 0.028(2) 0.0233(19) 0.034(2) 0.0043(17) -0.0048(18) 0.0047(16)

loop_
_geom_bond_atom_site_label_1
_geom_bond_atom_site_label_2
_geom_bond_distance
_geom_bond_site_symmetry_2
_geom_bond_publ_flag
Pd1 O1 2.025(3) . ?
Pd1 O2 2.032(3) . ?
Pd1 S1 2.2399(12) . ?
Pd1 S2 2.2430(11) . ?
S1 C8 1.734(4) . ?
Cl2 C14 1.740(4) . ?
S2 C18 1.744(4) . ?
Cl1 C4 1.751(4) . ?
O1 C7 1.269(4) . ?
O2 C17 1.270(5) . ?
N1 C7 1.322(5) . ?
N1 C8 1.337(5) . ?
N3 C17 1.327(5) . ?
N3 C18 1.338(5) . ?
N4 C18 1.338(5) . ?
N4 C19 1.461(5) . ?
N4 C20 1.466(5) . ?
N2 C8 1.344(5) . ?
N2 C10 1.460(6) . ?
N2 C9 1.467(6) . ?
C1 C2 1.386(6) . ?
C1 C6 1.410(5) . ?
C1 C7 1.496(5) . ?
C2 C3 1.384(6) . ?
C2 H2 0.9600 . ?
C3 C4 1.374(6) . ?
C3 H3 0.9600 . ?
C4 C5 1.392(6) . ?
C5 C6 1.360(6) . ?
C5 H5 0.9600 . ?
C6 H6 0.9600 . ?
C9 H9A 0.9599 . ?
C9 H9B 0.9599 . ?
C9 H9C 0.9599 . ?
C10 H10A 0.9599 . ?
C10 H10B 0.9599 . ?
C10 H10C 0.9599 . ?
C11 C16 1.382(6) . ?
C11 C12 1.416(6) . ?
C11 C17 1.494(5) . ?
C12 C13 1.379(6) . ?
C12 H12 0.9600 . ?
C13 C14 1.387(6) . ?
C13 H13 0.9600 . ?
C14 C15 1.386(6) . ?
C15 C16 1.391(6) . ?
C15 H15 0.9600 . ?
C16 H16 0.9600 . ?
C19 H19A 0.9599 . ?
C19 H19B 0.9599 . ?
C19 H19C 0.9599 . ?
C20 H20A 0.9599 . ?
C20 H20B 0.9599 . ?
C20 H20C 0.9599 . ?
